data_7244679
loop_
_publ_author_name
'Sun, Shanhu'
'Wang, Zhiqiang'
'Zhang, Haobin'
'Song, Xiaomin'
'Jin, Dengyu'
'Xu, Jinjiang'
'Sun, Jie'

_publ_section_title
;
 Host-guest Energetic Materials: a Promising Strategy of Incorporating
 Small Insensitive Molecule into the Lattice Cavities of 2, 4, 6, 8, 10,
 12-Hexanitrohexaazaisowurtzitane to Enhance the Safety on the Premise of
 Maintaining the Excellent Energy Density
;
_journal_name_full CrystEngComm
_journal_paper_doi 10.1039/D2CE00199C
_journal_year 2022
_chemical_formula_moiety '2(C6 H6 N12 O12), C H2 O2'
_chemical_formula_sum 'C13 H14 N24 O26'
_chemical_formula_weight 922.48
_space_group_crystal_system orthorhombic
_space_group_IT_number 61
_space_group_name_Hall '-P 2ac 2ab'
_space_group_name_H-M_alt 'P b c a'
_atom_sites_solution_hydrogens mixed
_audit_creation_date 2021-08-31
_audit_creation_method
;
Olex2 1.2
(compiled 2018.05.29 svn.r3508 for OlexSys, GUI svn.r5506)
;
_audit_update_record
;
2021-10-13 deposited with the CCDC.	2022-03-30 downloaded from the CCDC.
;
_cell_angle_alpha 90
_cell_angle_beta 90
_cell_angle_gamma 90
_cell_formula_units_Z 4
_cell_length_a 9.762(2)
_cell_length_b 13.320(3)
_cell_length_c 23.532(6)
_cell_measurement_reflns_used 5573
_cell_measurement_temperature 296(2)
_cell_measurement_theta_max 27.12
_cell_measurement_theta_min 2.73
_cell_volume 3059.9(12)
_computing_molecular_graphics 'Olex2 (Dolomanov et al., 2009)'
_computing_publication_material 'Olex2 (Dolomanov et al., 2009)'
_computing_structure_refinement 'XL (Sheldrick, 2008)'
_computing_structure_solution 'SHELXT 2018/2 (Sheldrick, 2018)'
_diffrn_ambient_temperature 296.15
_diffrn_measured_fraction_theta_full 1.000
_diffrn_measured_fraction_theta_max 0.997
_diffrn_measurement_device_type 'Bruker APEX-II CCD'
_diffrn_measurement_method '\f and \w scans'
_diffrn_radiation_type MoK\a
_diffrn_radiation_wavelength 0.71073
_diffrn_reflns_av_R_equivalents 0.0703
_diffrn_reflns_av_unetI/netI 0.0448
_diffrn_reflns_Laue_measured_fraction_full 1.000
_diffrn_reflns_Laue_measured_fraction_max 0.997
_diffrn_reflns_limit_h_max 12
_diffrn_reflns_limit_h_min -11
_diffrn_reflns_limit_k_max 17
_diffrn_reflns_limit_k_min -17
_diffrn_reflns_limit_l_max 30
_diffrn_reflns_limit_l_min -18
_diffrn_reflns_number 16876
_diffrn_reflns_point_group_measured_fraction_full 1.000
_diffrn_reflns_point_group_measured_fraction_max 0.997
_diffrn_reflns_theta_full 25.242
_diffrn_reflns_theta_max 27.668
_diffrn_reflns_theta_min 1.731
_diffrn_standards_number 0
_exptl_absorpt_coefficient_mu 0.193
_exptl_absorpt_correction_T_max 0.7456
_exptl_absorpt_correction_T_min 0.5209
_exptl_absorpt_correction_type multi-scan
_exptl_absorpt_process_details
;
SADABS-2014/5 (Bruker,2014/5) was used for absorption correction.
wR2(int) was 0.1033 before and 0.0524 after correction.
The Ratio of minimum to maximum transmission is 0.6986.
The \l/2 correction factor is 0.00150.
;
_exptl_crystal_colour colorless
_exptl_crystal_density_diffrn 2.002
_exptl_crystal_description block
_exptl_crystal_F_000 1872
_exptl_crystal_size_max 0.36
_exptl_crystal_size_mid 0.21
_exptl_crystal_size_min 0.15
_refine_diff_density_max 0.348
_refine_diff_density_min -0.258
_refine_diff_density_rms 0.062
_refine_ls_extinction_method none
_refine_ls_goodness_of_fit_ref 1.037
_refine_ls_hydrogen_treatment constr
_refine_ls_matrix_type full
_refine_ls_number_parameters 298
_refine_ls_number_reflns 3564
_refine_ls_number_restraints 19
_refine_ls_restrained_S_all 1.039
_refine_ls_R_factor_all 0.0695
_refine_ls_R_factor_gt 0.0518
_refine_ls_shift/su_max 0.000
_refine_ls_shift/su_mean 0.000
_refine_ls_structure_factor_coef Fsqd
_refine_ls_weighting_details 'w=1/[\s^2^(Fo^2^)+(0.0497P)^2^+3.3010P] where P=(Fo^2^+2Fc^2^)/3'
_refine_ls_weighting_scheme calc
_refine_ls_wR_factor_gt 0.1236
_refine_ls_wR_factor_ref 0.1346
_reflns_Friedel_coverage 0.000
_reflns_number_gt 2742
_reflns_number_total 3564
_reflns_threshold_expression 'I > 2\s(I)'
_cod_data_source_file d2ce00199c2.cif
_cod_data_source_block a
_cod_database_code 7244679
_shelx_shelxl_version_number 2018/3
_shelx_space_group_comment
;
The symmetry employed for this shelxl refinement is uniquely defined
by the following loop, which should always be used as a source of
symmetry information in preference to the above space-group names.
They are only intended as comments.
;
_shelx_estimated_absorpt_t_max 0.972
_shelx_estimated_absorpt_t_min 0.934
_olex2_refinement_description
;
1. Fixed Uiso
 At 1.2 times of:
  All C(H) groups
 At 1.5 times of:
  All O(H) groups
2. Restrained distances
 O14-C7 \\sim C7-O13
 with sigma of 0.02
3. Uiso/Uaniso restraints and constraints
Uanis(O14) \\sim Ueq, Uanis(C7) \\sim Ueq, Uanis(O13) \\sim Ueq: with sigma of
0.01 and sigma for terminal atoms of 0.02
Uanis(O13) \\sim Ueq: with sigma of 0.01 and sigma for terminal atoms of 0.02
4. Others
 Fixed Sof: O14(0.5) O13(0.5) H13(0.5) C7(0.5) H7(0.5)
5.a Riding coordinates:
 O13(H13)
5.b Ternary CH refined with riding coordinates:
 C2(H2), C4(H4), C6(H6), C1(H1), C3(H3), C5(H5)
5.c Aromatic/amide H refined with riding coordinates:
 C7(H7)
;
_olex2_submission_special_instructions 'No special instructions were received'

loop_
_space_group_symop_operation_xyz
'x, y, z'
'-x+1/2, -y, z+1/2'
'x+1/2, -y+1/2, -z'
'-x, y+1/2, -z+1/2'
'-x, -y, -z'
'x-1/2, y, -z-1/2'
'-x-1/2, y-1/2, z'
'x, -y-1/2, z-1/2'

loop_
_atom_site_label
_atom_site_type_symbol
_atom_site_fract_x
_atom_site_fract_y
_atom_site_fract_z
_atom_site_U_iso_or_equiv
_atom_site_adp_type
_atom_site_occupancy
_atom_site_site_symmetry_order
_atom_site_calc_flag
_atom_site_refinement_flags_posn
_atom_site_refinement_flags_adp
_atom_site_refinement_flags_occupancy
_atom_site_disorder_assembly
_atom_site_disorder_group
O11 O 0.69681(18) 0.41876(13) 0.24890(8) 0.0368(4) Uani 1 1 d . . . . .
O10 O 0.18877(19) 0.50626(15) 0.13014(8) 0.0464(5) Uani 1 1 d . . . . .
O1 O 0.17074(19) 0.31134(17) 0.05010(8) 0.0486(5) Uani 1 1 d . . . . .
O12 O 0.5910(2) 0.28326(15) 0.27574(8) 0.0472(5) Uani 1 1 d . . . . .
O9 O 0.3517(2) 0.60014(14) 0.16294(9) 0.0498(5) Uani 1 1 d . . . . .
O2 O 0.3239(2) 0.25413(17) -0.00787(7) 0.0497(5) Uani 1 1 d . . . . .
O3 O 0.4486(2) 0.10822(15) 0.23167(9) 0.0544(6) Uani 1 1 d . . . . .
O6 O 0.8761(2) 0.20572(19) 0.13043(10) 0.0586(6) Uani 1 1 d . . . . .
O5 O 0.9159(2) 0.3653(2) 0.12318(11) 0.0643(7) Uani 1 1 d . . . . .
O8 O 0.5874(3) 0.39449(18) -0.02864(8) 0.0625(6) Uani 1 1 d . . . . .
O7 O 0.6974(3) 0.50684(18) 0.02072(10) 0.0664(7) Uani 1 1 d . . . . .
O4 O 0.6255(3) 0.07080(16) 0.18051(12) 0.0715(7) Uani 1 1 d . . . . .
N11 N 0.50390(18) 0.37458(14) 0.20614(7) 0.0227(4) Uani 1 1 d . . . . .
N1 N 0.38320(18) 0.28996(14) 0.08097(7) 0.0251(4) Uani 1 1 d . . . . .
N12 N 0.60452(19) 0.35732(15) 0.24606(8) 0.0282(4) Uani 1 1 d . . . . .
N3 N 0.50688(19) 0.20897(14) 0.16057(8) 0.0271(4) Uani 1 1 d . . . . .
N9 N 0.40162(19) 0.44526(13) 0.13170(8) 0.0260(4) Uani 1 1 d . . . . .
N10 N 0.3060(2) 0.52327(15) 0.14357(8) 0.0323(5) Uani 1 1 d . . . . .
N5 N 0.69989(18) 0.31242(15) 0.13881(8) 0.0290(4) Uani 1 1 d . . . . .
N2 N 0.2860(2) 0.28659(15) 0.03776(8) 0.0318(4) Uani 1 1 d . . . . .
N7 N 0.5886(2) 0.38505(17) 0.06438(8) 0.0371(5) Uani 1 1 d . . . . .
N4 N 0.5297(3) 0.12322(16) 0.19401(10) 0.0418(6) Uani 1 1 d . . . . .
N8 N 0.6277(2) 0.43102(17) 0.01546(10) 0.0403(5) Uani 1 1 d . . . . .
N6 N 0.8428(2) 0.2927(2) 0.12875(9) 0.0424(6) Uani 1 1 d . . . . .
C2 C 0.4246(2) 0.28908(16) 0.18319(8) 0.0225(4) Uani 1 1 d . . . . .
H2 H 0.359536 0.263685 0.211444 0.027 Uiso 1 1 calc R . . . .
C4 C 0.5269(2) 0.28569(17) 0.06640(9) 0.0274(5) Uani 1 1 d . . . . .
H4 H 0.541694 0.248951 0.030844 0.033 Uiso 1 1 calc R . . . .
C6 C 0.5322(2) 0.44730(16) 0.16112(9) 0.0242(4) Uani 1 1 d . . . . .
H6 H 0.552428 0.514017 0.176531 0.029 Uiso 1 1 calc R . . . .
C1 C 0.3478(2) 0.34177(16) 0.13274(8) 0.0222(4) Uani 1 1 d . . . . .
H1 H 0.248468 0.341424 0.138878 0.027 Uiso 1 1 calc R . . . .
C3 C 0.6047(2) 0.23470(17) 0.11751(9) 0.0270(5) Uani 1 1 d . . . . .
H3 H 0.654915 0.175124 0.104749 0.032 Uiso 1 1 calc R . . . .
C5 C 0.6491(2) 0.40972(17) 0.11919(10) 0.0287(5) Uani 1 1 d . . . . .
H5 H 0.723099 0.459048 0.115538 0.034 Uiso 1 1 calc R . . . .
O14 O 0.9884(16) 0.5747(8) 0.0382(6) 0.111(4) Uani 0.5 1 d D U P A -1
O13 O 0.9858(11) 0.4622(8) -0.0318(4) 0.079(3) Uani 0.5 1 d D U P A -1
H13 H 0.990062 0.400900 -0.034768 0.119 Uiso 0.5 1 d R . P A -1
C7 C 1.0033(13) 0.4940(7) 0.0179(4) 0.064(3) Uani 0.5 1 d D U P A -1
H7 H 1.033497 0.445442 0.043385 0.077 Uiso 0.5 1 calc R . P A -1

loop_
_atom_site_aniso_label
_atom_site_aniso_U_11
_atom_site_aniso_U_22
_atom_site_aniso_U_33
_atom_site_aniso_U_23
_atom_site_aniso_U_13
_atom_site_aniso_U_12
O11 0.0309(9) 0.0345(9) 0.0449(9) -0.0063(8) -0.0113(7) -0.0052(7)
O10 0.0357(10) 0.0514(12) 0.0522(11) -0.0110(9) -0.0113(8) 0.0192(9)
O1 0.0291(9) 0.0668(14) 0.0500(11) -0.0143(10) -0.0131(8) 0.0048(9)
O12 0.0567(12) 0.0451(11) 0.0400(10) 0.0168(8) -0.0194(9) -0.0095(9)
O9 0.0551(12) 0.0275(10) 0.0667(13) -0.0160(9) -0.0058(10) 0.0091(9)
O2 0.0485(11) 0.0730(14) 0.0277(9) -0.0161(9) -0.0053(8) -0.0080(10)
O3 0.0747(15) 0.0411(11) 0.0474(11) 0.0211(9) -0.0145(11) -0.0231(10)
O6 0.0372(11) 0.0668(15) 0.0718(15) -0.0107(12) -0.0065(10) 0.0253(11)
O5 0.0227(10) 0.0825(17) 0.0878(17) -0.0128(14) 0.0093(10) -0.0139(11)
O8 0.0919(18) 0.0630(15) 0.0326(10) 0.0128(10) -0.0059(11) -0.0010(13)
O7 0.0832(17) 0.0491(13) 0.0668(15) 0.0223(11) 0.0070(13) -0.0206(13)
O4 0.0871(18) 0.0372(12) 0.0903(18) 0.0096(12) -0.0118(14) 0.0310(12)
N11 0.0214(8) 0.0240(9) 0.0227(8) -0.0007(7) -0.0026(7) -0.0005(7)
N1 0.0253(9) 0.0284(10) 0.0216(8) -0.0042(7) -0.0029(7) -0.0001(7)
N12 0.0289(10) 0.0304(10) 0.0253(9) -0.0030(8) -0.0051(7) 0.0026(8)
N3 0.0305(10) 0.0188(9) 0.0321(9) 0.0038(7) -0.0020(8) 0.0007(8)
N9 0.0256(9) 0.0205(9) 0.0318(9) -0.0022(7) -0.0049(7) 0.0043(7)
N10 0.0383(12) 0.0298(11) 0.0287(10) -0.0033(8) -0.0037(8) 0.0132(9)
N5 0.0187(9) 0.0306(10) 0.0377(10) -0.0079(8) 0.0030(8) 0.0000(8)
N2 0.0340(11) 0.0319(10) 0.0293(10) -0.0023(8) -0.0088(8) -0.0073(9)
N7 0.0432(12) 0.0422(12) 0.0258(9) 0.0004(8) 0.0074(8) -0.0154(10)
N4 0.0561(14) 0.0235(11) 0.0457(13) 0.0084(9) -0.0176(11) -0.0059(10)
N8 0.0445(13) 0.0361(12) 0.0404(12) 0.0136(10) 0.0056(10) 0.0084(10)
N6 0.0222(10) 0.0647(16) 0.0402(12) -0.0118(11) -0.0014(9) 0.0055(11)
C2 0.0212(10) 0.0239(10) 0.0223(9) 0.0008(8) -0.0009(8) -0.0035(8)
C4 0.0270(11) 0.0298(11) 0.0253(10) -0.0055(9) 0.0031(8) -0.0006(9)
C6 0.0252(11) 0.0196(10) 0.0278(10) -0.0016(8) -0.0030(8) -0.0004(8)
C1 0.0189(10) 0.0252(11) 0.0225(9) -0.0016(8) -0.0014(8) 0.0004(8)
C3 0.0262(11) 0.0226(11) 0.0322(11) -0.0066(9) -0.0010(9) 0.0029(8)
C5 0.0269(11) 0.0275(12) 0.0318(11) -0.0010(9) 0.0040(9) -0.0077(9)
O14 0.145(10) 0.060(5) 0.126(7) -0.028(4) -0.046(6) 0.030(5)
O13 0.069(5) 0.096(10) 0.072(4) -0.020(6) -0.024(4) 0.004(6)
C7 0.067(5) 0.064(6) 0.062(6) 0.015(5) -0.014(5) 0.009(5)

loop_
_atom_type_symbol
_atom_type_description
_atom_type_scat_dispersion_real
_atom_type_scat_dispersion_imag
_atom_type_scat_source
C C 0.0033 0.0016 'International Tables Vol C Tables 4.2.6.8 and 6.1.1.4'
H H 0.0000 0.0000 'International Tables Vol C Tables 4.2.6.8 and 6.1.1.4'
N N 0.0061 0.0033 'International Tables Vol C Tables 4.2.6.8 and 6.1.1.4'
O O 0.0106 0.0060 'International Tables Vol C Tables 4.2.6.8 and 6.1.1.4'

loop_
_geom_angle_atom_site_label_1
_geom_angle_atom_site_label_2
_geom_angle_atom_site_label_3
_geom_angle
_geom_angle_site_symmetry_1
_geom_angle_site_symmetry_3
_geom_angle_publ_flag
N12 N11 C2 119.55(17) . . ?
N12 N11 C6 118.02(17) . . ?
C6 N11 C2 110.14(16) . . ?
N2 N1 C4 119.16(17) . . ?
N2 N1 C1 117.98(17) . . ?
C1 N1 C4 116.87(17) . . ?
O11 N12 N11 116.87(18) . . ?
O12 N12 O11 126.4(2) . . ?
O12 N12 N11 116.72(19) . . ?
N4 N3 C2 118.99(19) . . ?
N4 N3 C3 119.0(2) . . ?
C3 N3 C2 117.13(17) . . ?
N10 N9 C6 117.93(17) . . ?
N10 N9 C1 116.41(17) . . ?
C6 N9 C1 108.82(16) . . ?
O10 N10 N9 115.62(19) . . ?
O9 N10 O10 127.4(2) . . ?
O9 N10 N9 116.8(2) . . ?
N6 N5 C3 115.21(18) . . ?
N6 N5 C5 115.97(19) . . ?
C5 N5 C3 107.48(17) . . ?
O1 N2 O2 126.4(2) . . ?
O1 N2 N1 116.79(19) . . ?
O2 N2 N1 116.7(2) . . ?
N8 N7 C4 123.6(2) . . ?
N8 N7 C5 122.3(2) . . ?
C4 N7 C5 110.13(18) . . ?
O3 N4 O4 127.3(2) . . ?
O3 N4 N3 116.3(2) . . ?
O4 N4 N3 116.4(2) . . ?
O8 N8 O7 126.7(2) . . ?
O8 N8 N7 117.0(2) . . ?
O7 N8 N7 116.3(2) . . ?
O6 N6 O5 127.9(2) . . ?
O6 N6 N5 115.6(2) . . ?
O5 N6 N5 116.4(2) . . ?
N11 C2 H2 110.9 . . ?
N11 C2 C1 100.48(16) . . ?
N3 C2 N11 114.50(17) . . ?
N3 C2 H2 110.9 . . ?
N3 C2 C1 108.60(16) . . ?
C1 C2 H2 110.9 . . ?
N1 C4 N7 111.97(19) . . ?
N1 C4 H4 111.4 . . ?
N1 C4 C3 107.67(17) . . ?
N7 C4 H4 111.4 . . ?
N7 C4 C3 102.56(17) . . ?
C3 C4 H4 111.4 . . ?
N11 C6 H6 111.8 . . ?
N11 C6 C5 112.14(17) . . ?
N9 C6 N11 99.63(16) . . ?
N9 C6 H6 111.8 . . ?
N9 C6 C5 109.21(17) . . ?
C5 C6 H6 111.8 . . ?
N1 C1 N9 110.33(17) . . ?
N1 C1 C2 108.06(17) . . ?
N1 C1 H1 111.1 . . ?
N9 C1 C2 105.06(16) . . ?
N9 C1 H1 111.1 . . ?
C2 C1 H1 111.1 . . ?
N3 C3 N5 110.26(17) . . ?
N3 C3 C4 108.76(17) . . ?
N3 C3 H3 110.9 . . ?
N5 C3 C4 105.06(18) . . ?
N5 C3 H3 110.9 . . ?
C4 C3 H3 110.9 . . ?
N5 C5 C6 109.05(17) . . ?
N5 C5 H5 111.9 . . ?
N7 C5 N5 102.54(18) . . ?
N7 C5 C6 109.24(18) . . ?
N7 C5 H5 111.9 . . ?
C6 C5 H5 111.9 . . ?
C7 O13 H13 114.0 . . ?
O14 C7 O13 131.7(14) . . ?
O14 C7 H7 114.2 . . ?
O13 C7 H7 114.2 . . ?

loop_
_geom_bond_atom_site_label_1
_geom_bond_atom_site_label_2
_geom_bond_distance
_geom_bond_site_symmetry_2
_geom_bond_publ_flag
O11 N12 1.219(2) . ?
O10 N10 1.209(3) . ?
O1 N2 1.208(3) . ?
O12 N12 1.216(3) . ?
O9 N10 1.206(3) . ?
O2 N2 1.215(3) . ?
O3 N4 1.205(3) . ?
O6 N6 1.204(3) . ?
O5 N6 1.209(3) . ?
O8 N8 1.212(3) . ?
O7 N8 1.224(3) . ?
O4 N4 1.210(3) . ?
N11 N12 1.378(2) . ?
N11 C2 1.479(3) . ?
N11 C6 1.462(3) . ?
N1 N2 1.391(3) . ?
N1 C4 1.445(3) . ?
N1 C1 1.442(3) . ?
N3 N4 1.405(3) . ?
N3 C2 1.438(3) . ?
N3 C3 1.434(3) . ?
N9 N10 1.424(3) . ?
N9 C6 1.451(3) . ?
N9 C1 1.475(3) . ?
N5 N6 1.439(3) . ?
N5 C3 1.479(3) . ?
N5 C5 1.462(3) . ?
N7 N8 1.358(3) . ?
N7 C4 1.455(3) . ?
N7 C5 1.456(3) . ?
C2 H2 0.9800 . ?
C2 C1 1.570(3) . ?
C4 H4 0.9800 . ?
C4 C3 1.576(3) . ?
C6 H6 0.9800 . ?
C6 C5 1.590(3) . ?
C1 H1 0.9800 . ?
C3 H3 0.9800 . ?
C5 H5 0.9800 . ?
O14 C7 1.186(11) . ?
O13 H13 0.8201 . ?
O13 C7 1.256(11) . ?
C7 H7 0.9300 . ?

loop_
_geom_torsion_atom_site_label_1
_geom_torsion_atom_site_label_2
_geom_torsion_atom_site_label_3
_geom_torsion_atom_site_label_4
_geom_torsion
_geom_torsion_site_symmetry_1
_geom_torsion_site_symmetry_2
_geom_torsion_site_symmetry_3
_geom_torsion_site_symmetry_4
_geom_torsion_publ_flag
N11 C2 C1 N1 121.98(17) . . . . ?
N11 C2 C1 N9 4.19(19) . . . . ?
N11 C6 C5 N5 -1.9(2) . . . . ?
N11 C6 C5 N7 109.5(2) . . . . ?
N1 C4 C3 N3 0.6(2) . . . . ?
N1 C4 C3 N5 -117.39(18) . . . . ?
N12 N11 C2 N3 -53.2(2) . . . . ?
N12 N11 C2 C1 -169.36(17) . . . . ?
N12 N11 C6 N9 -177.49(17) . . . . ?
N12 N11 C6 C5 67.1(2) . . . . ?
N3 C2 C1 N1 1.5(2) . . . . ?
N3 C2 C1 N9 -116.29(18) . . . . ?
N9 C6 C5 N5 -111.31(19) . . . . ?
N9 C6 C5 N7 0.0(2) . . . . ?
N10 N9 C6 N11 99.2(2) . . . . ?
N10 N9 C6 C5 -143.17(19) . . . . ?
N10 N9 C1 N1 128.02(18) . . . . ?
N10 N9 C1 C2 -115.73(18) . . . . ?
N2 N1 C4 N7 97.5(2) . . . . ?
N2 N1 C4 C3 -150.52(18) . . . . ?
N2 N1 C1 N9 -96.8(2) . . . . ?
N2 N1 C1 C2 148.86(18) . . . . ?
N7 C4 C3 N3 118.89(18) . . . . ?
N7 C4 C3 N5 0.8(2) . . . . ?
N4 N3 C2 N11 100.0(2) . . . . ?
N4 N3 C2 C1 -148.69(19) . . . . ?
N4 N3 C3 N5 -97.8(2) . . . . ?
N4 N3 C3 C4 147.48(19) . . . . ?
N8 N7 C4 N1 -108.8(2) . . . . ?
N8 N7 C4 C3 136.1(2) . . . . ?
N8 N7 C5 N5 -123.5(2) . . . . ?
N8 N7 C5 C6 120.9(2) . . . . ?
N6 N5 C3 N3 132.3(2) . . . . ?
N6 N5 C3 C4 -110.7(2) . . . . ?
N6 N5 C5 N7 97.3(2) . . . . ?
N6 N5 C5 C6 -147.01(18) . . . . ?
C2 N11 N12 O11 154.55(19) . . . . ?
C2 N11 N12 O12 -26.8(3) . . . . ?
C2 N11 C6 N9 40.3(2) . . . . ?
C2 N11 C6 C5 -75.1(2) . . . . ?
C2 N3 N4 O3 21.3(3) . . . . ?
C2 N3 N4 O4 -161.3(2) . . . . ?
C2 N3 C3 N5 57.2(2) . . . . ?
C2 N3 C3 C4 -57.5(2) . . . . ?
C4 N1 N2 O1 -164.8(2) . . . . ?
C4 N1 N2 O2 18.9(3) . . . . ?
C4 N1 C1 N9 55.8(2) . . . . ?
C4 N1 C1 C2 -58.6(2) . . . . ?
C4 N7 N8 O8 13.0(4) . . . . ?
C4 N7 N8 O7 -168.8(2) . . . . ?
C4 N7 C5 N5 35.0(2) . . . . ?
C4 N7 C5 C6 -80.6(2) . . . . ?
C6 N11 N12 O11 16.0(3) . . . . ?
C6 N11 N12 O12 -165.4(2) . . . . ?
C6 N11 C2 N3 88.3(2) . . . . ?
C6 N11 C2 C1 -27.8(2) . . . . ?
C6 N9 N10 O10 -162.0(2) . . . . ?
C6 N9 N10 O9 21.7(3) . . . . ?
C6 N9 C1 N1 -95.76(19) . . . . ?
C6 N9 C1 C2 20.5(2) . . . . ?
C1 N1 N2 O1 -12.9(3) . . . . ?
C1 N1 N2 O2 170.8(2) . . . . ?
C1 N1 C4 N7 -54.8(2) . . . . ?
C1 N1 C4 C3 57.2(2) . . . . ?
C1 N9 N10 O10 -29.8(3) . . . . ?
C1 N9 N10 O9 153.9(2) . . . . ?
C1 N9 C6 N11 -36.3(2) . . . . ?
C1 N9 C6 C5 81.4(2) . . . . ?
C3 N3 N4 O3 175.9(2) . . . . ?
C3 N3 N4 O4 -6.7(3) . . . . ?
C3 N3 C2 N11 -55.1(2) . . . . ?
C3 N3 C2 C1 56.3(2) . . . . ?
C3 N5 N6 O6 -34.0(3) . . . . ?
C3 N5 N6 O5 150.4(2) . . . . ?
C3 N5 C5 N7 -33.3(2) . . . . ?
C3 N5 C5 C6 82.4(2) . . . . ?
C5 N5 N6 O6 -160.8(2) . . . . ?
C5 N5 N6 O5 23.7(3) . . . . ?
C5 N5 C3 N3 -96.8(2) . . . . ?
C5 N5 C3 C4 20.3(2) . . . . ?
C5 N7 N8 O8 168.6(2) . . . . ?
C5 N7 N8 O7 -13.2(4) . . . . ?
C5 N7 C4 N1 93.0(2) . . . . ?
C5 N7 C4 C3 -22.1(2) . . . . ?
